data_2229177
loop_
_publ_author_name
'Li, Tian-Yi'
'Li, Bing-Bing'

_publ_section_title
;
 3-Chloro-<i>N</i>'-(4-diethylamino-2-hydroxybenzylidene)benzohydrazide
;
_journal_coeditor_code OM2397
_journal_issue 2
_journal_name_full 'Acta Crystallographica Section E'
_journal_page_first o383
_journal_paper_doi 10.1107/S1600536811001218
_journal_volume 67
_journal_year 2011
_chemical_formula_iupac 'C18 H20 Cl N3 O2'
_chemical_formula_moiety 'C18 H20 Cl N3 O2'
_chemical_formula_sum 'C18 H20 Cl N3 O2'
_chemical_formula_weight 345.82
_chemical_name_systematic
;
3-Chloro-<i>N</i>'-(4-diethylamino-2-hydroxybenzylidene)benzohydrazide
;
_space_group_IT_number 2
_symmetry_cell_setting triclinic
_symmetry_space_group_name_Hall '-P 1'
_symmetry_space_group_name_H-M 'P -1'
_atom_sites_solution_hydrogens geom
_atom_sites_solution_primary direct
_atom_sites_solution_secondary difmap
_audit_creation_method SHELXL-97
_cell_angle_alpha 78.408(4)
_cell_angle_beta 80.726(4)
_cell_angle_gamma 70.632(4)
_cell_formula_units_Z 4
_cell_length_a 10.087(4)
_cell_length_b 12.939(5)
_cell_length_c 14.780(5)
_cell_measurement_reflns_used 1270
_cell_measurement_temperature 298(2)
_cell_measurement_theta_max 24.5
_cell_measurement_theta_min 2.3
_cell_volume 1773.4(12)
_computing_cell_refinement 'SAINT (Bruker, 2005)'
_computing_data_collection 'APEX2 (Bruker, 2005)'
_computing_data_reduction 'SAINT (Bruker, 2005)'
_computing_molecular_graphics 'SHELXTL (Sheldrick, 2008)'
_computing_publication_material 'SHELXTL (Sheldrick, 2008)'
_computing_structure_refinement 'SHELXTL (Sheldrick, 2008)'
_computing_structure_solution 'SHELXTL (Sheldrick, 2008)'
_diffrn_ambient_temperature 298(2)
_diffrn_measured_fraction_theta_full 0.959
_diffrn_measured_fraction_theta_max 0.959
_diffrn_measurement_device_type
;
Bruker APEXII CCD area-detector
;
_diffrn_measurement_method \w
_diffrn_radiation_monochromator graphite
_diffrn_radiation_source 'fine-focus sealed tube'
_diffrn_radiation_type MoK\a
_diffrn_radiation_wavelength 0.71073
_diffrn_reflns_av_R_equivalents 0.0574
_diffrn_reflns_av_sigmaI/netI 0.1324
_diffrn_reflns_limit_h_max 12
_diffrn_reflns_limit_h_min -12
_diffrn_reflns_limit_k_max 16
_diffrn_reflns_limit_k_min -11
_diffrn_reflns_limit_l_max 18
_diffrn_reflns_limit_l_min -16
_diffrn_reflns_number 11600
_diffrn_reflns_theta_full 26.99
_diffrn_reflns_theta_max 26.99
_diffrn_reflns_theta_min 2.15
_diffrn_standards_number 0
_exptl_absorpt_coefficient_mu 0.230
_exptl_absorpt_correction_T_max 0.9554
_exptl_absorpt_correction_T_min 0.9511
_exptl_absorpt_correction_type multi-scan
_exptl_absorpt_process_details '(SADABS; Bruker, 2005)'
_exptl_crystal_colour colorless
_exptl_crystal_density_diffrn 1.295
_exptl_crystal_density_method 'not measured'
_exptl_crystal_description block
_exptl_crystal_F_000 728
_exptl_crystal_size_max 0.22
_exptl_crystal_size_mid 0.20
_exptl_crystal_size_min 0.20
_refine_diff_density_max 0.285
_refine_diff_density_min -0.211
_refine_ls_extinction_method none
_refine_ls_goodness_of_fit_ref 0.910
_refine_ls_hydrogen_treatment mixed
_refine_ls_matrix_type full
_refine_ls_number_parameters 445
_refine_ls_number_reflns 7423
_refine_ls_number_restraints 2
_refine_ls_restrained_S_all 0.910
_refine_ls_R_factor_all 0.2015
_refine_ls_R_factor_gt 0.0746
_refine_ls_shift/su_max_lt 0.001
_refine_ls_shift/su_mean 0.001
_refine_ls_structure_factor_coef Fsqd
_refine_ls_weighting_details 'calc w=1/[\s^2^(Fo^2^)+(0.0717P)^2^] where P=(Fo^2^+2Fc^2^)/3'
_refine_ls_weighting_scheme calc
_refine_ls_wR_factor_gt 0.1446
_refine_ls_wR_factor_ref 0.1925
_reflns_number_gt 2683
_reflns_number_total 7423
_reflns_threshold_expression I>2\s(I)
_cod_data_source_file om2397.cif
_cod_data_source_block I
_cod_original_cell_volume 1773.3(11)
_cod_database_code 2229177
_cod_database_fobs_code 2229177

loop_
_symmetry_equiv_pos_as_xyz
'x, y, z'
'-x, -y, -z'

loop_
_atom_site_type_symbol
_atom_site_label
_atom_site_fract_x
_atom_site_fract_y
_atom_site_fract_z
_atom_site_U_iso_or_equiv
_atom_site_adp_type
_atom_site_calc_flag
_atom_site_refinement_flags
_atom_site_occupancy
_atom_site_disorder_assembly
_atom_site_disorder_group
Cl Cl1 0.62387(13) -0.14819(9) 1.18480(9) 0.0869(5) Uani d . 1 . .
Cl Cl2 0.89678(13) -0.12147(10) 1.28108(9) 0.0957(5) Uani d . 1 . .
N N1 0.1455(3) 0.3794(3) 0.9448(2) 0.0572(9) Uani d . 1 . .
N N2 0.1671(3) 0.2739(3) 0.9968(2) 0.0575(9) Uani d D 1 . .
N N3 -0.1066(5) 0.8362(3) 0.6765(3) 0.0984(15) Uani d . 1 . .
N N4 0.7011(3) 0.3310(3) 0.8824(2) 0.0587(9) Uani d . 1 . .
N N5 0.6729(3) 0.2805(3) 0.9726(2) 0.0592(9) Uani d D 1 . .
N N6 0.6481(5) 0.6139(3) 0.4730(3) 0.1039(15) Uani d . 1 . .
O O1 0.2103(3) 0.5586(2) 0.8699(2) 0.0746(9) Uani d . 1 . .
H H1 0.2222 0.4963 0.9003 0.112 Uiso calc R 1 . .
O O2 0.3907(3) 0.2608(2) 1.01641(19) 0.0677(8) Uani d . 1 . .
O O3 0.8587(3) 0.3508(3) 0.7241(2) 0.0956(11) Uani d . 1 . .
H H3 0.8430 0.3298 0.7798 0.143 Uiso calc R 1 . .
O O4 0.9075(3) 0.1993(2) 0.98704(19) 0.0733(9) Uani d . 1 . .
C C1 -0.0103(4) 0.5309(3) 0.8558(3) 0.0551(11) Uani d . 1 . .
C C2 0.0842(4) 0.5933(3) 0.8338(3) 0.0588(11) Uani d . 1 . .
C C3 0.0517(5) 0.6930(3) 0.7750(3) 0.0712(13) Uani d . 1 . .
H H3A 0.1164 0.7324 0.7610 0.085 Uiso calc R 1 . .
C C4 -0.0760(5) 0.7363(3) 0.7358(3) 0.0714(13) Uani d . 1 . .
C C5 -0.1713(5) 0.6755(4) 0.7610(3) 0.0754(14) Uani d . 1 . .
H H5A -0.2587 0.7029 0.7376 0.090 Uiso calc R 1 . .
C C6 -0.1383(4) 0.5774(3) 0.8191(3) 0.0684(13) Uani d . 1 . .
H H6 -0.2049 0.5396 0.8349 0.082 Uiso calc R 1 . .
C C7 0.0252(4) 0.4233(3) 0.9121(3) 0.0582(11) Uani d . 1 . .
H H7 -0.0404 0.3846 0.9253 0.070 Uiso calc R 1 . .
C C8 0.2939(5) 0.2209(3) 1.0290(3) 0.0543(11) Uani d . 1 . .
C C9 0.3083(4) 0.1059(3) 1.0819(3) 0.0524(11) Uani d . 1 . .
C C10 0.4398(4) 0.0413(3) 1.1071(2) 0.0535(11) Uani d . 1 . .
H H10 0.5157 0.0694 1.0926 0.064 Uiso calc R 1 . .
C C11 0.4587(4) -0.0652(3) 1.1538(3) 0.0563(11) Uani d . 1 . .
C C12 0.3502(5) -0.1082(4) 1.1782(3) 0.0751(14) Uani d . 1 . .
H H12 0.3639 -0.1792 1.2118 0.090 Uiso calc R 1 . .
C C13 0.2205(5) -0.0448(4) 1.1524(4) 0.110(2) Uani d . 1 . .
H H13 0.1457 -0.0741 1.1666 0.132 Uiso calc R 1 . .
C C14 0.1978(5) 0.0628(4) 1.1053(4) 0.0885(16) Uani d . 1 . .
H H14 0.1080 0.1056 1.0895 0.106 Uiso calc R 1 . .
C C15 -0.2541(6) 0.8936(4) 0.6502(4) 0.1111(19) Uani d . 1 . .
H H15A -0.3211 0.8725 0.6993 0.133 Uiso calc R 1 . .
H H15B -0.2739 0.9733 0.6430 0.133 Uiso calc R 1 . .
C C16 -0.2698(8) 0.8644(6) 0.5664(4) 0.160(3) Uani d . 1 . .
H H16A -0.1932 0.8731 0.5209 0.240 Uiso calc R 1 . .
H H16B -0.3577 0.9118 0.5443 0.240 Uiso calc R 1 . .
H H16C -0.2692 0.7886 0.5771 0.240 Uiso calc R 1 . .
C C17 -0.0019(7) 0.8907(5) 0.6400(5) 0.129(3) Uani d . 1 . .
H H17A 0.0494 0.8899 0.6904 0.155 Uiso calc R 1 . .
H H17B -0.0495 0.9676 0.6163 0.155 Uiso calc R 1 . .
C C18 0.1017(8) 0.8402(6) 0.5645(5) 0.171(4) Uani d . 1 . .
H H18A 0.1509 0.7644 0.5874 0.256 Uiso calc R 1 . .
H H18B 0.1683 0.8807 0.5444 0.256 Uiso calc R 1 . .
H H18C 0.0525 0.8431 0.5131 0.256 Uiso calc R 1 . .
C C19 0.6100(4) 0.4504(3) 0.7475(3) 0.0512(10) Uani d . 1 . .
C C20 0.7394(5) 0.4277(3) 0.6918(3) 0.0661(13) Uani d . 1 . .
C C21 0.7527(5) 0.4808(4) 0.6025(3) 0.0784(15) Uani d . 1 . .
H H21 0.8405 0.4642 0.5678 0.094 Uiso calc R 1 . .
C C22 0.6361(5) 0.5596(4) 0.5625(3) 0.0722(13) Uani d . 1 . .
C C23 0.5055(5) 0.5822(3) 0.6168(3) 0.0681(13) Uani d . 1 . .
H H23 0.4256 0.6336 0.5922 0.082 Uiso calc R 1 . .
C C24 0.4960(4) 0.5285(3) 0.7059(3) 0.0606(11) Uani d . 1 . .
H H24 0.4083 0.5451 0.7407 0.073 Uiso calc R 1 . .
C C25 0.5939(4) 0.3970(3) 0.8421(3) 0.0548(11) Uani d . 1 . .
H H25 0.5043 0.4107 0.8745 0.066 Uiso calc R 1 . .
C C26 0.7832(5) 0.2151(3) 1.0193(3) 0.0576(11) Uani d . 1 . .
C C27 0.7429(4) 0.1648(3) 1.1153(3) 0.0531(11) Uani d . 1 . .
C C28 0.8251(4) 0.0584(3) 1.1485(3) 0.0595(12) Uani d . 1 . .
H H28 0.9004 0.0196 1.1107 0.071 Uiso calc R 1 . .
C C29 0.7937(5) 0.0109(4) 1.2382(3) 0.0661(13) Uani d . 1 . .
C C30 0.6833(5) 0.0675(4) 1.2948(3) 0.0780(14) Uani d . 1 . .
H H30 0.6631 0.0345 1.3551 0.094 Uiso calc R 1 . .
C C31 0.6028(5) 0.1733(4) 1.2619(3) 0.0724(13) Uani d . 1 . .
H H31 0.5284 0.2120 1.3004 0.087 Uiso calc R 1 . .
C C32 0.6316(5) 0.2225(3) 1.1718(3) 0.0621(12) Uani d . 1 . .
H H32 0.5765 0.2938 1.1496 0.074 Uiso calc R 1 . .
C C33 0.5259(6) 0.6822(4) 0.4238(3) 0.108(2) Uani d . 1 . .
H H33A 0.5483 0.6773 0.3581 0.130 Uiso calc R 1 . .
H H33B 0.4471 0.6537 0.4466 0.130 Uiso calc R 1 . .
C C34 0.4860(7) 0.7949(5) 0.4356(4) 0.134(2) Uani d . 1 . .
H H34A 0.4598 0.8005 0.5003 0.201 Uiso calc R 1 . .
H H34B 0.4071 0.8373 0.4012 0.201 Uiso calc R 1 . .
H H34C 0.5639 0.8234 0.4134 0.201 Uiso calc R 1 . .
C C35 0.8030(8) 0.6106(5) 0.4205(4) 0.124(2) Uani d . 1 . .
H H35A 0.7998 0.6788 0.3778 0.149 Uiso calc R 1 . .
H H35B 0.8706 0.5981 0.4644 0.149 Uiso calc R 1 . .
C C36 0.8349(10) 0.5222(7) 0.3741(5) 0.195(4) Uani d . 1 . .
H H36A 0.8597 0.4543 0.4172 0.292 Uiso calc R 1 . .
H H36B 0.9131 0.5236 0.3277 0.292 Uiso calc R 1 . .
H H36C 0.7544 0.5269 0.3448 0.292 Uiso calc R 1 . .
H H2 0.092(5) 0.249(6) 1.003(5) 0.234 Uiso d D 1 . .
H H5 0.584(3) 0.277(6) 0.988(5) 0.234 Uiso d D 1 . .

loop_
_atom_site_aniso_label
_atom_site_aniso_U_11
_atom_site_aniso_U_22
_atom_site_aniso_U_33
_atom_site_aniso_U_12
_atom_site_aniso_U_13
_atom_site_aniso_U_23
Cl1 0.0701(8) 0.0716(8) 0.1025(10) -0.0038(6) -0.0293(7) 0.0090(7)
Cl2 0.0751(9) 0.0812(9) 0.1098(10) -0.0245(7) -0.0273(7) 0.0472(7)
N1 0.051(2) 0.055(2) 0.061(2) -0.0210(17) -0.0106(17) 0.0139(17)
N2 0.049(2) 0.052(2) 0.063(2) -0.0155(17) -0.0095(18) 0.0138(17)
N3 0.092(3) 0.074(3) 0.128(4) -0.039(3) -0.058(3) 0.046(3)
N4 0.055(2) 0.059(2) 0.058(2) -0.0243(18) -0.0094(18) 0.0131(18)
N5 0.057(2) 0.063(2) 0.053(2) -0.0246(19) -0.0149(18) 0.0184(18)
N6 0.098(4) 0.102(3) 0.066(3) -0.002(3) 0.006(3) 0.031(2)
O1 0.0512(18) 0.083(2) 0.087(2) -0.0310(17) -0.0220(16) 0.0219(17)
O2 0.0512(18) 0.0688(19) 0.083(2) -0.0303(16) -0.0139(15) 0.0136(16)
O3 0.064(2) 0.097(2) 0.077(2) 0.0121(18) 0.0031(17) 0.024(2)
O4 0.0496(19) 0.085(2) 0.076(2) -0.0279(17) -0.0101(16) 0.0232(16)
C1 0.046(2) 0.051(2) 0.066(3) -0.019(2) -0.013(2) 0.010(2)
C2 0.049(3) 0.060(3) 0.065(3) -0.020(2) -0.018(2) 0.009(2)
C3 0.069(3) 0.060(3) 0.087(3) -0.037(2) -0.027(3) 0.026(2)
C4 0.072(3) 0.055(3) 0.084(3) -0.025(3) -0.028(3) 0.021(2)
C5 0.059(3) 0.070(3) 0.096(4) -0.029(3) -0.034(3) 0.027(3)
C6 0.053(3) 0.067(3) 0.086(3) -0.028(2) -0.021(2) 0.016(2)
C7 0.047(3) 0.055(3) 0.072(3) -0.024(2) -0.008(2) 0.008(2)
C8 0.049(3) 0.054(3) 0.055(3) -0.016(2) -0.005(2) 0.002(2)
C9 0.045(2) 0.054(3) 0.054(3) -0.014(2) -0.010(2) 0.002(2)
C10 0.055(3) 0.054(3) 0.053(2) -0.020(2) -0.011(2) -0.003(2)
C11 0.060(3) 0.050(3) 0.057(3) -0.009(2) -0.018(2) -0.008(2)
C12 0.074(3) 0.053(3) 0.096(4) -0.022(3) -0.026(3) 0.012(2)
C13 0.076(4) 0.075(4) 0.177(6) -0.042(3) -0.041(4) 0.041(4)
C14 0.055(3) 0.067(3) 0.135(4) -0.028(3) -0.030(3) 0.034(3)
C15 0.128(5) 0.089(4) 0.117(5) -0.042(4) -0.036(4) 0.014(4)
C16 0.228(8) 0.231(8) 0.073(4) -0.150(7) -0.048(5) 0.019(5)
C17 0.133(6) 0.091(4) 0.178(7) -0.076(5) -0.086(5) 0.072(5)
C18 0.136(7) 0.190(8) 0.161(7) -0.075(6) -0.026(6) 0.079(6)
C19 0.051(3) 0.045(2) 0.049(2) -0.011(2) -0.008(2) 0.0059(19)
C20 0.058(3) 0.060(3) 0.060(3) -0.004(2) -0.003(2) 0.007(2)
C21 0.066(3) 0.080(3) 0.057(3) 0.001(3) 0.010(2) 0.009(3)
C22 0.084(4) 0.064(3) 0.054(3) -0.013(3) -0.007(3) 0.007(2)
C23 0.067(3) 0.061(3) 0.058(3) -0.004(2) -0.015(2) 0.011(2)
C24 0.055(3) 0.058(3) 0.058(3) -0.009(2) -0.007(2) 0.002(2)
C25 0.054(3) 0.054(2) 0.054(3) -0.019(2) -0.008(2) 0.002(2)
C26 0.051(3) 0.054(3) 0.067(3) -0.026(2) -0.014(2) 0.017(2)
C27 0.047(3) 0.054(3) 0.060(3) -0.026(2) -0.015(2) 0.012(2)
C28 0.044(2) 0.063(3) 0.067(3) -0.022(2) -0.012(2) 0.014(2)
C29 0.050(3) 0.064(3) 0.076(3) -0.024(2) -0.022(2) 0.030(3)
C30 0.074(4) 0.090(4) 0.070(3) -0.040(3) -0.018(3) 0.023(3)
C31 0.072(3) 0.080(3) 0.060(3) -0.021(3) -0.004(3) -0.006(3)
C32 0.061(3) 0.058(3) 0.066(3) -0.022(2) -0.019(2) 0.008(2)
C33 0.149(6) 0.082(4) 0.069(4) -0.018(4) -0.005(4) 0.012(3)
C34 0.179(7) 0.096(5) 0.110(5) -0.024(5) -0.008(4) -0.019(4)
C35 0.191(8) 0.102(5) 0.078(4) -0.049(5) -0.032(5) 0.011(4)
C36 0.303(12) 0.218(9) 0.105(6) -0.123(9) -0.037(6) -0.035(6)

loop_
_atom_type_symbol
_atom_type_description
_atom_type_scat_dispersion_real
_atom_type_scat_dispersion_imag
_atom_type_scat_source
C C 0.0033 0.0016 'International Tables Vol C Tables 4.2.6.8 and 6.1.1.4'
H H 0.0000 0.0000 'International Tables Vol C Tables 4.2.6.8 and 6.1.1.4'
N N 0.0061 0.0033 'International Tables Vol C Tables 4.2.6.8 and 6.1.1.4'
O O 0.0106 0.0060 'International Tables Vol C Tables 4.2.6.8 and 6.1.1.4'
Cl Cl 0.1484 0.1585 'International Tables Vol C Tables 4.2.6.8 and 6.1.1.4'

loop_
_geom_angle_atom_site_label_1
_geom_angle_atom_site_label_2
_geom_angle_atom_site_label_3
_geom_angle_site_symmetry_1
_geom_angle_site_symmetry_3
_geom_angle
_geom_angle_publ_flag
C7 N1 N2 . . 115.4(3) ?
C8 N2 N1 . . 118.4(3) ?
C8 N2 H2 . . 128(5) ?
N1 N2 H2 . . 114(5) ?
C4 N3 C17 . . 122.1(4) ?
C4 N3 C15 . . 120.2(4) ?
C17 N3 C15 . . 117.6(4) ?
C25 N4 N5 . . 116.2(3) ?
C26 N5 N4 . . 118.1(3) ?
C26 N5 H5 . . 123(5) ?
N4 N5 H5 . . 116(5) ?
C22 N6 C33 . . 123.0(5) ?
C22 N6 C35 . . 119.7(4) ?
C33 N6 C35 . . 117.2(4) ?
C2 O1 H1 . . 109.5 ?
C20 O3 H3 . . 109.5 ?
C6 C1 C2 . . 116.6(3) ?
C6 C1 C7 . . 121.5(4) ?
C2 C1 C7 . . 121.8(3) ?
O1 C2 C3 . . 117.3(4) ?
O1 C2 C1 . . 121.8(3) ?
C3 C2 C1 . . 120.9(4) ?
C2 C3 C4 . . 121.5(4) ?
C2 C3 H3A . . 119.3 ?
C4 C3 H3A . . 119.3 ?
N3 C4 C3 . . 120.7(4) ?
N3 C4 C5 . . 122.2(4) ?
C3 C4 C5 . . 117.1(4) ?
C6 C5 C4 . . 121.0(4) ?
C6 C5 H5A . . 119.5 ?
C4 C5 H5A . . 119.5 ?
C5 C6 C1 . . 122.8(4) ?
C5 C6 H6 . . 118.6 ?
C1 C6 H6 . . 118.6 ?
N1 C7 C1 . . 121.4(4) ?
N1 C7 H7 . . 119.3 ?
C1 C7 H7 . . 119.3 ?
O2 C8 N2 . . 123.8(4) ?
O2 C8 C9 . . 121.9(4) ?
N2 C8 C9 . . 114.3(4) ?
C14 C9 C10 . . 118.9(4) ?
C14 C9 C8 . . 123.4(4) ?
C10 C9 C8 . . 117.8(4) ?
C11 C10 C9 . . 119.8(4) ?
C11 C10 H10 . . 120.1 ?
C9 C10 H10 . . 120.1 ?
C12 C11 C10 . . 121.8(4) ?
C12 C11 Cl1 . . 117.7(3) ?
C10 C11 Cl1 . . 120.4(4) ?
C11 C12 C13 . . 118.3(4) ?
C11 C12 H12 . . 120.8 ?
C13 C12 H12 . . 120.8 ?
C12 C13 C14 . . 121.3(4) ?
C12 C13 H13 . . 119.4 ?
C14 C13 H13 . . 119.4 ?
C9 C14 C13 . . 119.8(4) ?
C9 C14 H14 . . 120.1 ?
C13 C14 H14 . . 120.1 ?
C16 C15 N3 . . 110.3(6) ?
C16 C15 H15A . . 109.6 ?
N3 C15 H15A . . 109.6 ?
C16 C15 H15B . . 109.6 ?
N3 C15 H15B . . 109.6 ?
H15A C15 H15B . . 108.1 ?
C15 C16 H16A . . 109.5 ?
C15 C16 H16B . . 109.5 ?
H16A C16 H16B . . 109.5 ?
C15 C16 H16C . . 109.5 ?
H16A C16 H16C . . 109.5 ?
H16B C16 H16C . . 109.5 ?
N3 C17 C18 . . 114.6(6) ?
N3 C17 H17A . . 108.6 ?
C18 C17 H17A . . 108.6 ?
N3 C17 H17B . . 108.6 ?
C18 C17 H17B . . 108.6 ?
H17A C17 H17B . . 107.6 ?
C17 C18 H18A . . 109.5 ?
C17 C18 H18B . . 109.5 ?
H18A C18 H18B . . 109.5 ?
C17 C18 H18C . . 109.5 ?
H18A C18 H18C . . 109.5 ?
H18B C18 H18C . . 109.5 ?
C24 C19 C20 . . 115.9(4) ?
C24 C19 C25 . . 121.2(4) ?
C20 C19 C25 . . 122.9(4) ?
O3 C20 C21 . . 116.7(4) ?
O3 C20 C19 . . 121.5(4) ?
C21 C20 C19 . . 121.9(4) ?
C20 C21 C22 . . 121.0(4) ?
C20 C21 H21 . . 119.5 ?
C22 C21 H21 . . 119.5 ?
N6 C22 C21 . . 121.6(5) ?
N6 C22 C23 . . 120.5(4) ?
C21 C22 C23 . . 117.9(4) ?
C24 C23 C22 . . 119.7(4) ?
C24 C23 H23 . . 120.2 ?
C22 C23 H23 . . 120.2 ?
C23 C24 C19 . . 123.6(4) ?
C23 C24 H24 . . 118.2 ?
C19 C24 H24 . . 118.2 ?
N4 C25 C19 . . 121.0(4) ?
N4 C25 H25 . . 119.5 ?
C19 C25 H25 . . 119.5 ?
O4 C26 N5 . . 123.6(4) ?
O4 C26 C27 . . 122.1(4) ?
N5 C26 C27 . . 114.4(4) ?
C32 C27 C28 . . 120.2(4) ?
C32 C27 C26 . . 122.0(4) ?
C28 C27 C26 . . 117.8(4) ?
C29 C28 C27 . . 119.2(4) ?
C29 C28 H28 . . 120.4 ?
C27 C28 H28 . . 120.4 ?
C30 C29 C28 . . 121.0(4) ?
C30 C29 Cl2 . . 119.3(4) ?
C28 C29 Cl2 . . 119.7(4) ?
C29 C30 C31 . . 119.7(4) ?
C29 C30 H30 . . 120.2 ?
C31 C30 H30 . . 120.2 ?
C30 C31 C32 . . 120.5(4) ?
C30 C31 H31 . . 119.8 ?
C32 C31 H31 . . 119.8 ?
C27 C32 C31 . . 119.5(4) ?
C27 C32 H32 . . 120.3 ?
C31 C32 H32 . . 120.3 ?
C34 C33 N6 . . 111.9(5) ?
C34 C33 H33A . . 109.2 ?
N6 C33 H33A . . 109.2 ?
C34 C33 H33B . . 109.2 ?
N6 C33 H33B . . 109.2 ?
H33A C33 H33B . . 107.9 ?
C33 C34 H34A . . 109.5 ?
C33 C34 H34B . . 109.5 ?
H34A C34 H34B . . 109.5 ?
C33 C34 H34C . . 109.5 ?
H34A C34 H34C . . 109.5 ?
H34B C34 H34C . . 109.5 ?
C36 C35 N6 . . 101.9(6) ?
C36 C35 H35A . . 111.4 ?
N6 C35 H35A . . 111.4 ?
C36 C35 H35B . . 111.4 ?
N6 C35 H35B . . 111.4 ?
H35A C35 H35B . . 109.2 ?
C35 C36 H36A . . 109.5 ?
C35 C36 H36B . . 109.5 ?
H36A C36 H36B . . 109.5 ?
C35 C36 H36C . . 109.5 ?
H36A C36 H36C . . 109.5 ?
H36B C36 H36C . . 109.5 ?

loop_
_geom_bond_atom_site_label_1
_geom_bond_atom_site_label_2
_geom_bond_site_symmetry_2
_geom_bond_distance
_geom_bond_publ_flag
Cl1 C11 . 1.732(4) ?
Cl2 C29 . 1.736(4) ?
N1 C7 . 1.285(4) ?
N1 N2 . 1.392(4) ?
N2 C8 . 1.347(5) ?
N2 H2 . 0.90(6) ?
N3 C4 . 1.380(5) ?
N3 C17 . 1.435(6) ?
N3 C15 . 1.500(6) ?
N4 C25 . 1.283(4) ?
N4 N5 . 1.392(4) ?
N5 C26 . 1.349(5) ?
N5 H5 . 0.90(5) ?
N6 C22 . 1.375(5) ?
N6 C33 . 1.462(6) ?
N6 C35 . 1.620(7) ?
O1 C2 . 1.360(4) ?
O1 H1 . 0.8200 ?
O2 C8 . 1.222(4) ?
O3 C20 . 1.366(4) ?
O3 H3 . 0.8200 ?
O4 C26 . 1.232(4) ?
C1 C6 . 1.379(5) ?
C1 C2 . 1.404(5) ?
C1 C7 . 1.435(5) ?
C2 C3 . 1.374(5) ?
C3 C4 . 1.393(5) ?
C3 H3A . 0.9300 ?
C4 C5 . 1.395(5) ?
C5 C6 . 1.354(5) ?
C5 H5A . 0.9300 ?
C6 H6 . 0.9300 ?
C7 H7 . 0.9300 ?
C8 C9 . 1.507(5) ?
C9 C14 . 1.372(5) ?
C9 C10 . 1.377(5) ?
C10 C11 . 1.377(5) ?
C10 H10 . 0.9300 ?
C11 C12 . 1.354(5) ?
C12 C13 . 1.361(6) ?
C12 H12 . 0.9300 ?
C13 C14 . 1.388(5) ?
C13 H13 . 0.9300 ?
C14 H14 . 0.9300 ?
C15 C16 . 1.411(7) ?
C15 H15A . 0.9700 ?
C15 H15B . 0.9700 ?
C16 H16A . 0.9600 ?
C16 H16B . 0.9600 ?
C16 H16C . 0.9600 ?
C17 C18 . 1.493(9) ?
C17 H17A . 0.9700 ?
C17 H17B . 0.9700 ?
C18 H18A . 0.9600 ?
C18 H18B . 0.9600 ?
C18 H18C . 0.9600 ?
C19 C24 . 1.389(5) ?
C19 C20 . 1.401(5) ?
C19 C25 . 1.438(5) ?
C20 C21 . 1.369(5) ?
C21 C22 . 1.399(5) ?
C21 H21 . 0.9300 ?
C22 C23 . 1.401(6) ?
C23 C24 . 1.365(5) ?
C23 H23 . 0.9300 ?
C24 H24 . 0.9300 ?
C25 H25 . 0.9300 ?
C26 C27 . 1.490(5) ?
C27 C32 . 1.382(5) ?
C27 C28 . 1.387(5) ?
C28 C29 . 1.380(5) ?
C28 H28 . 0.9300 ?
C29 C30 . 1.371(6) ?
C30 C31 . 1.376(6) ?
C30 H30 . 0.9300 ?
C31 C32 . 1.385(5) ?
C31 H31 . 0.9300 ?
C32 H32 . 0.9300 ?
C33 C34 . 1.418(6) ?
C33 H33A . 0.9700 ?
C33 H33B . 0.9700 ?
C34 H34A . 0.9600 ?
C34 H34B . 0.9600 ?
C34 H34C . 0.9600 ?
C35 C36 . 1.372(8) ?
C35 H35A . 0.9700 ?
C35 H35B . 0.9700 ?
C36 H36A . 0.9600 ?
C36 H36B . 0.9600 ?
C36 H36C . 0.9600 ?

loop_
_geom_hbond_atom_site_label_D
_geom_hbond_atom_site_label_H
_geom_hbond_atom_site_label_A
_geom_hbond_site_symmetry_A
_geom_hbond_distance_DH
_geom_hbond_distance_HA
_geom_hbond_distance_DA
_geom_hbond_angle_DHA
O1 H1 N1 . 0.82 1.88 2.602(4) 146
O3 H3 N4 . 0.82 1.91 2.625(4) 145
N2 H2 O4 1_455 0.90(6) 2.22(6) 3.109(4) 168(7)
N5 H5 O2 . 0.90(5) 2.00(4) 2.899(4) 176(7)
